data_4028488
loop_
_publ_author_name
'Subhadip De'
'Sourabh Mishra'
'Badrinath N. Kakde'
'Dhananjay Dey'
'Alakesh Bisai'

_publ_section_title
;
 Expeditious Approach to Pyrrolophenanthridones, Phenanthridines, and
 Benzo[c]phenanthridines via Organocatalytic Direct Biaryl-Coupling
 Promoted by Potassium tert-Butoxide
;
_journal_name_full 'Journal of Organic Chemistry'
_journal_page_first 7823
_journal_page_last 7844
_journal_paper_doi 10.1021/jo400890k
_journal_volume 78
_journal_year 2013
_chemical_formula_sum 'C20 H19 N O2'
_chemical_formula_weight 305.36
_space_group_IT_number 2
_symmetry_cell_setting triclinic
_symmetry_Int_Tables_number 2
_symmetry_space_group_name_Hall '-P 1'
_symmetry_space_group_name_H-M 'P -1'
_atom_sites_solution_hydrogens geom
_atom_sites_solution_primary direct
_atom_sites_solution_secondary difmap
_audit_creation_method SHELXL-97
_cell_angle_alpha 72.715(2)
_cell_angle_beta 80.074(3)
_cell_angle_gamma 78.396(2)
_cell_formula_units_Z 4
_cell_length_a 10.9095(6)
_cell_length_b 12.0094(7)
_cell_length_c 13.3449(7)
_cell_measurement_temperature 298(2)
_cell_measurement_theta_max 26.1898
_cell_measurement_theta_min 2.3524
_cell_volume 1623.43(16)
_computing_structure_refinement 'SHELXL-97 (Sheldrick, 1997)'
_computing_structure_solution 'SHELXS-97 (Sheldrick, 1990)'
_diffrn_ambient_temperature 298(2)
_diffrn_measured_fraction_theta_full 0.977
_diffrn_measured_fraction_theta_max 0.977
_diffrn_radiation_monochromator graphite
_diffrn_radiation_source 'fine-focus sealed tube'
_diffrn_radiation_type MoK\a
_diffrn_radiation_wavelength 0.71073
_diffrn_reflns_av_R_equivalents 0.0212
_diffrn_reflns_av_sigmaI/netI 0.0241
_diffrn_reflns_limit_h_max 13
_diffrn_reflns_limit_h_min -13
_diffrn_reflns_limit_k_max 15
_diffrn_reflns_limit_k_min -15
_diffrn_reflns_limit_l_max 17
_diffrn_reflns_limit_l_min -17
_diffrn_reflns_number 26175
_diffrn_reflns_theta_full 27.10
_diffrn_reflns_theta_max 27.10
_diffrn_reflns_theta_min 1.61
_exptl_absorpt_coefficient_mu 0.080
_exptl_absorpt_correction_T_max 0.9920
_exptl_absorpt_correction_T_min 0.9763
_exptl_absorpt_correction_type multi-scan
_exptl_absorpt_process_details SADABS
_exptl_crystal_density_diffrn 1.249
_exptl_crystal_F_000 648
_exptl_crystal_size_max 0.30
_exptl_crystal_size_mid 0.10
_exptl_crystal_size_min 0.10
_refine_diff_density_max 0.155
_refine_diff_density_min -0.161
_refine_diff_density_rms 0.037
_refine_ls_extinction_method none
_refine_ls_goodness_of_fit_ref 1.062
_refine_ls_hydrogen_treatment constr
_refine_ls_matrix_type full
_refine_ls_number_parameters 421
_refine_ls_number_reflns 6993
_refine_ls_number_restraints 0
_refine_ls_restrained_S_all 1.062
_refine_ls_R_factor_all 0.0735
_refine_ls_R_factor_gt 0.0467
_refine_ls_shift/su_max 0.000
_refine_ls_shift/su_mean 0.000
_refine_ls_structure_factor_coef Fsqd
_refine_ls_weighting_details 'calc w=1/[\s^2^(Fo^2^)+(0.0650P)^2^+0.1494P] where P=(Fo^2^+2Fc^2^)/3'
_refine_ls_weighting_scheme calc
_refine_ls_wR_factor_gt 0.1210
_refine_ls_wR_factor_ref 0.1367
_reflns_number_gt 4673
_reflns_number_total 6993
_reflns_threshold_expression >2sigma(I)
_cod_data_source_file jo400890k_si_004.cif
_cod_data_source_block shelxl
_cod_depositor_comments
;
The following automatic conversions were performed:

data name '_iucr_refine_instruction_details' was replaced with
'_iucr_refine_instructions_details' as specified in the replacement
file 'data/replacement-values/replacement_tags.lst'.

Automatic conversion script
Id: cif_correct_tags 9268 2022-04-12 08:56:07Z antanas 
;
_cod_database_code 4028488

loop_
_symmetry_equiv_pos_as_xyz
'x, y, z'
'-x, -y, -z'

loop_
_atom_site_label
_atom_site_type_symbol
_atom_site_fract_x
_atom_site_fract_y
_atom_site_fract_z
_atom_site_U_iso_or_equiv
_atom_site_adp_type
_atom_site_occupancy
_atom_site_symmetry_multiplicity
_atom_site_calc_flag
_atom_site_refinement_flags
N2 N 0.67681(13) 0.39890(11) -0.36184(9) 0.0566(3) Uani 1 1 d .
N1 N 0.12079(12) 0.29986(12) 0.63402(10) 0.0584(3) Uani 1 1 d .
O1 O 0.13679(10) 0.30141(11) 0.17427(8) 0.0669(3) Uani 1 1 d .
O2 O 0.37449(9) 0.23719(11) 0.18131(8) 0.0655(3) Uani 1 1 d .
O3 O 0.73881(10) 0.39580(10) 0.08501(8) 0.0618(3) Uani 1 1 d .
O4 O 0.80717(10) 0.17020(10) 0.11435(7) 0.0618(3) Uani 1 1 d .
C1 C 0.00773(17) 0.3471(2) 0.16429(16) 0.1033(8) Uani 1 1 d .
H1A H -0.0433 0.2916 0.2104 0.155 Uiso 1 1 calc R
H1B H -0.0071 0.3604 0.0925 0.155 Uiso 1 1 calc R
H1C H -0.0137 0.4204 0.1832 0.155 Uiso 1 1 calc R
C2 C 0.17512(13) 0.27795(13) 0.27148(11) 0.0490(3) Uani 1 1 d .
C3 C 0.09708(13) 0.28780(13) 0.36289(11) 0.0512(4) Uani 1 1 d .
H3 H 0.0110 0.3127 0.3604 0.061 Uiso 1 1 calc R
C4 C 0.14565(13) 0.26093(13) 0.45835(11) 0.0469(3) Uani 1 1 d .
C5 C 0.06210(14) 0.26562(16) 0.55984(12) 0.0601(4) Uani 1 1 d .
H5A H -0.0142 0.3214 0.5433 0.072 Uiso 1 1 calc R
H5B H 0.0379 0.1885 0.5938 0.072 Uiso 1 1 calc R
C7 C 0.24214(15) 0.23110(13) 0.65030(11) 0.0527(4) Uani 1 1 d .
C8 C 0.28161(17) 0.20480(14) 0.75220(12) 0.0605(4) Uani 1 1 d .
C9 C 0.40398(19) 0.14113(16) 0.76948(13) 0.0696(5) Uani 1 1 d .
C10 C 0.4439(2) 0.11663(19) 0.87090(16) 0.0937(7) Uani 1 1 d .
H10 H 0.5250 0.0774 0.8826 0.112 Uiso 1 1 calc R
C11 C 0.3644(3) 0.1501(2) 0.95086(18) 0.1090(9) Uani 1 1 d .
H11 H 0.3918 0.1336 1.0168 0.131 Uiso 1 1 calc R
C12 C 0.2425(3) 0.20876(19) 0.93539(16) 0.1006(8) Uani 1 1 d .
H12 H 0.1886 0.2289 0.9916 0.121 Uiso 1 1 calc R
C13 C 0.2012(2) 0.23706(16) 0.83825(13) 0.0793(5) Uani 1 1 d .
H13 H 0.1201 0.2776 0.8286 0.095 Uiso 1 1 calc R
C14 C 0.48102(17) 0.10303(16) 0.68542(14) 0.0709(5) Uani 1 1 d .
H14 H 0.5613 0.0608 0.6960 0.085 Uiso 1 1 calc R
C15 C 0.44002(14) 0.12692(14) 0.58946(12) 0.0603(4) Uani 1 1 d .
H15 H 0.4923 0.0994 0.5362 0.072 Uiso 1 1 calc R
C16 C 0.31948(13) 0.19283(13) 0.56880(11) 0.0489(3) Uani 1 1 d .
C17 C 0.27398(12) 0.22368(12) 0.46435(10) 0.0449(3) Uani 1 1 d .
C18 C 0.35339(13) 0.21527(12) 0.37091(11) 0.0478(3) Uani 1 1 d .
H18 H 0.4397 0.1914 0.3732 0.057 Uiso 1 1 calc R
C19 C 0.30509(13) 0.24190(13) 0.27602(11) 0.0479(3) Uani 1 1 d .
C20 C 0.50721(15) 0.21944(19) 0.17560(13) 0.0759(5) Uani 1 1 d .
H20A H 0.5323 0.2808 0.1962 0.114 Uiso 1 1 calc R
H20B H 0.5438 0.2213 0.1045 0.114 Uiso 1 1 calc R
H20C H 0.5358 0.1441 0.2223 0.114 Uiso 1 1 calc R
C21 C 0.12520(19) 0.42704(15) 0.60598(15) 0.0776(5) Uani 1 1 d .
H21A H 0.1614 0.4441 0.6593 0.116 Uiso 1 1 calc R
H21B H 0.0413 0.4704 0.6012 0.116 Uiso 1 1 calc R
H21C H 0.1757 0.4497 0.5391 0.116 Uiso 1 1 calc R
C22 C 0.6950(2) 0.51789(17) 0.07270(14) 0.0913(6) Uani 1 1 d .
H22A H 0.7516 0.5630 0.0206 0.137 Uiso 1 1 calc R
H22B H 0.6912 0.5354 0.1389 0.137 Uiso 1 1 calc R
H22C H 0.6124 0.5380 0.0502 0.137 Uiso 1 1 calc R
C23 C 0.75025(13) 0.35577(13) -0.00242(10) 0.0485(3) Uani 1 1 d .
C24 C 0.73003(15) 0.42633(13) -0.10290(11) 0.0542(4) Uani 1 1 d .
H24 H 0.7076 0.5076 -0.1143 0.065 Uiso 1 1 calc R
C25 C 0.74291(14) 0.37705(13) -0.18719(11) 0.0509(4) Uani 1 1 d .
C26 C 0.77174(13) 0.25562(12) -0.17082(10) 0.0453(3) Uani 1 1 d .
C27 C 0.78047(13) 0.20753(12) -0.26212(10) 0.0450(3) Uani 1 1 d .
C28 C 0.73394(13) 0.27936(12) -0.35388(11) 0.0464(3) Uani 1 1 d .
C29 C 0.74185(13) 0.23656(13) -0.44416(10) 0.0477(3) Uani 1 1 d .
C30 C 0.70206(15) 0.31056(15) -0.54128(11) 0.0581(4) Uani 1 1 d .
H30 H 0.6697 0.3897 -0.5471 0.070 Uiso 1 1 calc R
C31 C 0.71063(16) 0.26722(17) -0.62609(12) 0.0688(5) Uani 1 1 d .
H31 H 0.6843 0.3169 -0.6893 0.083 Uiso 1 1 calc R
C32 C 0.75859(18) 0.14892(19) -0.61850(14) 0.0751(5) Uani 1 1 d .
H32 H 0.7622 0.1196 -0.6762 0.090 Uiso 1 1 calc R
C33 C 0.79253(13) 0.18486(13) -0.06925(11) 0.0476(3) Uani 1 1 d .
H33 H 0.8118 0.1033 -0.0572 0.057 Uiso 1 1 calc R
C34 C 0.78494(13) 0.23386(13) 0.01342(10) 0.0472(3) Uani 1 1 d .
C35 C 0.8543(2) 0.04956(18) 0.13038(14) 0.0993(7) Uani 1 1 d .
H35A H 0.7921 0.0104 0.1181 0.149 Uiso 1 1 calc R
H35B H 0.8737 0.0161 0.2018 0.149 Uiso 1 1 calc R
H35C H 0.9293 0.0396 0.0823 0.149 Uiso 1 1 calc R
C36 C 0.80022(16) 0.07588(16) -0.52761(13) 0.0669(5) Uani 1 1 d .
H36 H 0.8332 -0.0027 -0.5242 0.080 Uiso 1 1 calc R
C37 C 0.79413(14) 0.11760(13) -0.43803(11) 0.0508(4) Uani 1 1 d .
C38 C 0.83899(15) 0.04509(14) -0.34267(12) 0.0565(4) Uani 1 1 d .
H38 H 0.8729 -0.0337 -0.3374 0.068 Uiso 1 1 calc R
C39 C 0.83328(14) 0.08877(13) -0.25876(11) 0.0526(4) Uani 1 1 d .
H39 H 0.8649 0.0395 -0.1975 0.063 Uiso 1 1 calc R
C40 C 0.73329(18) 0.45206(14) -0.29938(11) 0.0648(5) Uani 1 1 d .
H40A H 0.6832 0.5282 -0.2980 0.078 Uiso 1 1 calc R
H40B H 0.8170 0.4655 -0.3336 0.078 Uiso 1 1 calc R
C41 C 0.53934(18) 0.41274(17) -0.34016(16) 0.0839(6) Uani 1 1 d .
H41A H 0.5073 0.3784 -0.3847 0.126 Uiso 1 1 calc R
H41B H 0.5049 0.4952 -0.3542 0.126 Uiso 1 1 calc R
H41C H 0.5156 0.3737 -0.2674 0.126 Uiso 1 1 calc R

loop_
_atom_site_aniso_label
_atom_site_aniso_U_11
_atom_site_aniso_U_22
_atom_site_aniso_U_33
_atom_site_aniso_U_23
_atom_site_aniso_U_13
_atom_site_aniso_U_12
N2 0.0834(9) 0.0396(7) 0.0478(7) -0.0132(5) -0.0178(6) -0.0013(6)
N1 0.0665(8) 0.0550(8) 0.0532(7) -0.0204(6) -0.0028(6) -0.0037(6)
O1 0.0562(6) 0.0919(9) 0.0585(7) -0.0267(6) -0.0140(5) -0.0100(6)
O2 0.0520(6) 0.0959(9) 0.0534(6) -0.0302(6) 0.0020(5) -0.0144(6)
O3 0.0822(7) 0.0621(7) 0.0502(6) -0.0263(5) -0.0098(5) -0.0137(6)
O4 0.0789(7) 0.0607(7) 0.0430(6) -0.0126(5) -0.0148(5) -0.0008(6)
C1 0.0641(12) 0.169(2) 0.0784(13) -0.0379(14) -0.0274(10) 0.0017(13)
C2 0.0518(8) 0.0485(9) 0.0513(8) -0.0176(7) -0.0086(6) -0.0104(7)
C3 0.0429(7) 0.0525(9) 0.0609(9) -0.0209(7) -0.0066(6) -0.0051(7)
C4 0.0475(8) 0.0441(8) 0.0504(8) -0.0168(6) -0.0019(6) -0.0077(6)
C5 0.0538(9) 0.0680(11) 0.0599(9) -0.0242(8) -0.0004(7) -0.0081(8)
C7 0.0665(9) 0.0421(9) 0.0503(8) -0.0114(6) -0.0057(7) -0.0132(7)
C8 0.0894(12) 0.0440(9) 0.0510(9) -0.0098(7) -0.0122(8) -0.0186(8)
C9 0.0947(13) 0.0580(11) 0.0595(10) -0.0048(8) -0.0229(9) -0.0250(10)
C10 0.1310(19) 0.0828(15) 0.0725(13) -0.0045(11) -0.0436(13) -0.0276(13)
C11 0.193(3) 0.0814(16) 0.0651(14) -0.0143(11) -0.0497(16) -0.0307(17)
C12 0.183(3) 0.0646(13) 0.0580(12) -0.0220(10) -0.0199(14) -0.0162(15)
C13 0.1316(17) 0.0547(11) 0.0535(10) -0.0189(8) -0.0103(10) -0.0135(11)
C14 0.0674(10) 0.0691(12) 0.0690(11) 0.0008(9) -0.0214(9) -0.0127(9)
C15 0.0576(9) 0.0605(11) 0.0579(9) -0.0074(7) -0.0085(7) -0.0102(8)
C16 0.0538(8) 0.0437(9) 0.0483(8) -0.0086(6) -0.0065(6) -0.0112(7)
C17 0.0476(8) 0.0396(8) 0.0480(8) -0.0125(6) -0.0030(6) -0.0097(6)
C18 0.0425(7) 0.0469(9) 0.0537(8) -0.0148(6) -0.0044(6) -0.0062(6)
C19 0.0477(8) 0.0496(9) 0.0491(8) -0.0179(6) 0.0003(6) -0.0123(6)
C20 0.0532(10) 0.1110(16) 0.0645(10) -0.0301(10) 0.0096(8) -0.0202(9)
C21 0.1033(14) 0.0522(11) 0.0787(12) -0.0247(9) -0.0209(10) 0.0033(10)
C22 0.151(2) 0.0686(13) 0.0631(11) -0.0356(10) -0.0050(11) -0.0174(13)
C23 0.0557(8) 0.0524(9) 0.0439(8) -0.0196(7) -0.0046(6) -0.0148(7)
C24 0.0747(10) 0.0400(9) 0.0521(8) -0.0156(7) -0.0094(7) -0.0129(7)
C25 0.0714(10) 0.0404(9) 0.0441(8) -0.0130(6) -0.0099(7) -0.0114(7)
C26 0.0548(8) 0.0404(8) 0.0433(7) -0.0130(6) -0.0097(6) -0.0077(6)
C27 0.0539(8) 0.0401(8) 0.0435(7) -0.0133(6) -0.0068(6) -0.0093(6)
C28 0.0562(8) 0.0397(8) 0.0457(8) -0.0137(6) -0.0070(6) -0.0090(6)
C29 0.0529(8) 0.0498(9) 0.0447(8) -0.0172(6) -0.0059(6) -0.0115(7)
C30 0.0679(10) 0.0600(10) 0.0503(9) -0.0163(7) -0.0130(7) -0.0117(8)
C31 0.0818(12) 0.0820(14) 0.0484(9) -0.0203(9) -0.0135(8) -0.0173(10)
C32 0.0916(13) 0.0905(15) 0.0575(10) -0.0410(10) -0.0060(9) -0.0183(11)
C33 0.0536(8) 0.0417(8) 0.0471(8) -0.0113(6) -0.0077(6) -0.0067(6)
C34 0.0483(8) 0.0541(9) 0.0395(7) -0.0113(6) -0.0076(6) -0.0092(7)
C35 0.148(2) 0.0735(14) 0.0537(10) -0.0123(9) -0.0248(11) 0.0366(13)
C36 0.0814(11) 0.0635(11) 0.0667(11) -0.0362(9) -0.0028(8) -0.0137(9)
C37 0.0554(8) 0.0493(9) 0.0529(8) -0.0216(7) -0.0035(6) -0.0112(7)
C38 0.0654(9) 0.0416(9) 0.0653(10) -0.0222(7) -0.0076(7) -0.0035(7)
C39 0.0629(9) 0.0423(9) 0.0519(8) -0.0119(7) -0.0127(7) -0.0035(7)
C40 0.1082(13) 0.0407(9) 0.0489(9) -0.0123(7) -0.0149(8) -0.0151(9)
C41 0.0874(14) 0.0687(13) 0.0963(14) -0.0346(10) -0.0299(11) 0.0203(10)

loop_
_atom_type_symbol
_atom_type_description
_atom_type_scat_dispersion_real
_atom_type_scat_dispersion_imag
_atom_type_scat_source
C C 0.0033 0.0016 'International Tables Vol C Tables 4.2.6.8 and 6.1.1.4'
H H 0.0000 0.0000 'International Tables Vol C Tables 4.2.6.8 and 6.1.1.4'
N N 0.0061 0.0033 'International Tables Vol C Tables 4.2.6.8 and 6.1.1.4'
O O 0.0106 0.0060 'International Tables Vol C Tables 4.2.6.8 and 6.1.1.4'

loop_
_geom_angle_atom_site_label_1
_geom_angle_atom_site_label_2
_geom_angle_atom_site_label_3
_geom_angle
C28 N2 C40 111.89(12)
C28 N2 C41 112.65(13)
C40 N2 C41 113.08(13)
C7 N1 C5 111.44(12)
C7 N1 C21 111.65(13)
C5 N1 C21 113.66(13)
C2 O1 C1 117.46(13)
C19 O2 C20 118.17(12)
C23 O3 C22 117.10(12)
C34 O4 C35 116.91(12)
O1 C1 H1A 109.5
O1 C1 H1B 109.5
H1A C1 H1B 109.5
O1 C1 H1C 109.5
H1A C1 H1C 109.5
H1B C1 H1C 109.5
O1 C2 C3 125.38(13)
O1 C2 C19 115.58(12)
C3 C2 C19 119.04(13)
C2 C3 C4 120.85(13)
C2 C3 H3 119.6
C4 C3 H3 119.6
C3 C4 C17 120.77(12)
C3 C4 C5 121.88(13)
C17 C4 C5 117.29(12)
N1 C5 C4 113.86(12)
N1 C5 H5A 108.8
C4 C5 H5A 108.8
N1 C5 H5B 108.8
C4 C5 H5B 108.8
H5A C5 H5B 107.7
C16 C7 C8 121.40(15)
C16 C7 N1 120.91(13)
C8 C7 N1 117.68(13)
C9 C8 C13 118.75(16)
C9 C8 C7 118.99(15)
C13 C8 C7 122.23(17)
C14 C9 C8 118.60(15)
C14 C9 C10 122.53(19)
C8 C9 C10 118.87(19)
C11 C10 C9 120.5(2)
C11 C10 H10 119.8
C9 C10 H10 119.8
C10 C11 C12 120.9(2)
C10 C11 H11 119.6
C12 C11 H11 119.6
C13 C12 C11 120.7(2)
C13 C12 H12 119.7
C11 C12 H12 119.7
C12 C13 C8 120.3(2)
C12 C13 H13 119.9
C8 C13 H13 119.9
C15 C14 C9 121.28(16)
C15 C14 H14 119.4
C9 C14 H14 119.4
C14 C15 C16 121.54(16)
C14 C15 H15 119.2
C16 C15 H15 119.2
C7 C16 C15 118.16(13)
C7 C16 C17 119.04(13)
C15 C16 C17 122.80(13)
C4 C17 C18 118.25(12)
C4 C17 C16 118.25(12)
C18 C17 C16 123.49(12)
C19 C18 C17 120.97(13)
C19 C18 H18 119.5
C17 C18 H18 119.5
O2 C19 C18 125.24(12)
O2 C19 C2 114.65(12)
C18 C19 C2 120.11(12)
O2 C20 H20A 109.5
O2 C20 H20B 109.5
H20A C20 H20B 109.5
O2 C20 H20C 109.5
H20A C20 H20C 109.5
H20B C20 H20C 109.5
N1 C21 H21A 109.5
N1 C21 H21B 109.5
H21A C21 H21B 109.5
N1 C21 H21C 109.5
H21A C21 H21C 109.5
H21B C21 H21C 109.5
O3 C22 H22A 109.5
O3 C22 H22B 109.5
H22A C22 H22B 109.5
O3 C22 H22C 109.5
H22A C22 H22C 109.5
H22B C22 H22C 109.5
O3 C23 C24 125.02(14)
O3 C23 C34 116.00(12)
C24 C23 C34 118.98(12)
C23 C24 C25 120.83(14)
C23 C24 H24 119.6
C25 C24 H24 119.6
C26 C25 C24 120.33(13)
C26 C25 C40 117.42(12)
C24 C25 C40 122.17(13)
C25 C26 C33 118.53(12)
C25 C26 C27 118.24(12)
C33 C26 C27 123.23(13)
C28 C27 C39 118.23(12)
C28 C27 C26 119.49(13)
C39 C27 C26 122.27(12)
C27 C28 N2 121.20(12)
C27 C28 C29 121.16(13)
N2 C28 C29 117.64(12)
C37 C29 C30 118.59(13)
C37 C29 C28 119.20(13)
C30 C29 C28 122.18(14)
C31 C30 C29 120.88(16)
C31 C30 H30 119.6
C29 C30 H30 119.6
C30 C31 C32 120.23(16)
C30 C31 H31 119.9
C32 C31 H31 119.9
C36 C32 C31 120.65(15)
C36 C32 H32 119.7
C31 C32 H32 119.7
C34 C33 C26 121.20(14)
C34 C33 H33 119.4
C26 C33 H33 119.4
O4 C34 C33 124.36(14)
O4 C34 C23 115.61(12)
C33 C34 C23 120.01(12)
O4 C35 H35A 109.5
O4 C35 H35B 109.5
H35A C35 H35B 109.5
O4 C35 H35C 109.5
H35A C35 H35C 109.5
H35B C35 H35C 109.5
C32 C36 C37 120.91(17)
C32 C36 H36 119.5
C37 C36 H36 119.5
C29 C37 C36 118.69(14)
C29 C37 C38 118.65(13)
C36 C37 C38 122.66(15)
C39 C38 C37 120.99(14)
C39 C38 H38 119.5
C37 C38 H38 119.5
C38 C39 C27 121.72(14)
C38 C39 H39 119.1
C27 C39 H39 119.1
N2 C40 C25 113.36(13)
N2 C40 H40A 108.9
C25 C40 H40A 108.9
N2 C40 H40B 108.9
C25 C40 H40B 108.9
H40A C40 H40B 107.7
N2 C41 H41A 109.5
N2 C41 H41B 109.5
H41A C41 H41B 109.5
N2 C41 H41C 109.5
H41A C41 H41C 109.5
H41B C41 H41C 109.5

loop_
_geom_bond_atom_site_label_1
_geom_bond_atom_site_label_2
_geom_bond_distance
N2 C28 1.4259(18)
N2 C40 1.4607(19)
N2 C41 1.463(2)
N1 C7 1.426(2)
N1 C5 1.4578(19)
N1 C21 1.469(2)
O1 C2 1.3636(17)
O1 C1 1.418(2)
O2 C19 1.3672(16)
O2 C20 1.4125(18)
O3 C23 1.3664(16)
O3 C22 1.417(2)
O4 C34 1.3725(16)
O4 C35 1.401(2)
C1 H1A 0.9600
C1 H1B 0.9600
C1 H1C 0.9600
C2 C3 1.3836(19)
C2 C19 1.4030(19)
C3 C4 1.3883(19)
C3 H3 0.9300
C4 C17 1.3899(19)
C4 C5 1.5058(19)
C5 H5A 0.9700
C5 H5B 0.9700
C7 C16 1.389(2)
C7 C8 1.423(2)
C8 C9 1.418(3)
C8 C13 1.421(2)
C9 C14 1.414(3)
C9 C10 1.422(2)
C10 C11 1.360(3)
C10 H10 0.9300
C11 C12 1.392(3)
C11 H11 0.9300
C12 C13 1.370(3)
C12 H12 0.9300
C13 H13 0.9300
C14 C15 1.360(2)
C14 H14 0.9300
C15 C16 1.417(2)
C15 H15 0.9300
C16 C17 1.4780(19)
C17 C18 1.4081(18)
C18 C19 1.3803(19)
C18 H18 0.9300
C20 H20A 0.9600
C20 H20B 0.9600
C20 H20C 0.9600
C21 H21A 0.9600
C21 H21B 0.9600
C21 H21C 0.9600
C22 H22A 0.9600
C22 H22B 0.9600
C22 H22C 0.9600
C23 C24 1.384(2)
C23 C34 1.397(2)
C24 C25 1.3938(19)
C24 H24 0.9300
C25 C26 1.387(2)
C25 C40 1.510(2)
C26 C33 1.3981(19)
C26 C27 1.4775(18)
C27 C28 1.3827(19)
C27 C39 1.417(2)
C28 C29 1.4273(19)
C29 C37 1.411(2)
C29 C30 1.419(2)
C30 C31 1.362(2)
C30 H30 0.9300
C31 C32 1.392(2)
C31 H31 0.9300
C32 C36 1.358(2)
C32 H32 0.9300
C33 C34 1.3802(19)
C33 H33 0.9300
C35 H35A 0.9600
C35 H35B 0.9600
C35 H35C 0.9600
C36 C37 1.414(2)
C36 H36 0.9300
C37 C38 1.415(2)
C38 C39 1.358(2)
C38 H38 0.9300
C39 H39 0.9300
C40 H40A 0.9700
C40 H40B 0.9700
C41 H41A 0.9600
C41 H41B 0.9600
C41 H41C 0.9600

loop_
_geom_torsion_atom_site_label_1
_geom_torsion_atom_site_label_2
_geom_torsion_atom_site_label_3
_geom_torsion_atom_site_label_4
_geom_torsion
C1 O1 C2 C3 4.4(2)
C1 O1 C2 C19 -175.09(16)
O1 C2 C3 C4 179.57(13)
C19 C2 C3 C4 -0.9(2)
C2 C3 C4 C17 0.1(2)
C2 C3 C4 C5 -177.18(13)
C7 N1 C5 C4 -50.46(17)
C21 N1 C5 C4 76.75(17)
C3 C4 C5 N1 -147.75(14)
C17 C4 C5 N1 34.85(19)
C5 N1 C7 C16 34.11(19)
C21 N1 C7 C16 -94.18(16)
C5 N1 C7 C8 -146.80(13)
C21 N1 C7 C8 84.91(16)
C16 C7 C8 C9 1.9(2)
N1 C7 C8 C9 -177.21(14)
C16 C7 C8 C13 -176.19(14)
N1 C7 C8 C13 4.7(2)
C13 C8 C9 C14 176.28(15)
C7 C8 C9 C14 -1.8(2)
C13 C8 C9 C10 -2.9(2)
C7 C8 C9 C10 179.00(15)
C14 C9 C10 C11 -176.83(18)
C8 C9 C10 C11 2.3(3)
C9 C10 C11 C12 0.1(3)
C10 C11 C12 C13 -1.9(4)
C11 C12 C13 C8 1.2(3)
C9 C8 C13 C12 1.2(3)
C7 C8 C13 C12 179.24(16)
C8 C9 C14 C15 0.4(3)
C10 C9 C14 C15 179.48(16)
C9 C14 C15 C16 1.2(3)
C8 C7 C16 C15 -0.4(2)
N1 C7 C16 C15 178.70(13)
C8 C7 C16 C17 -179.46(12)
N1 C7 C16 C17 -0.4(2)
C14 C15 C16 C7 -1.2(2)
C14 C15 C16 C17 177.86(14)
C3 C4 C17 C18 0.7(2)
C5 C4 C17 C18 178.15(13)
C3 C4 C17 C16 -178.13(12)
C5 C4 C17 C16 -0.71(19)
C7 C16 C17 C4 -17.2(2)
C15 C16 C17 C4 163.74(14)
C7 C16 C17 C18 164.01(13)
C15 C16 C17 C18 -15.1(2)
C4 C17 C18 C19 -0.8(2)
C16 C17 C18 C19 178.02(13)
C20 O2 C19 C18 -9.1(2)
C20 O2 C19 C2 170.48(14)
C17 C18 C19 O2 179.52(12)
C17 C18 C19 C2 0.0(2)
O1 C2 C19 O2 0.83(19)
C3 C2 C19 O2 -178.72(13)
O1 C2 C19 C18 -179.58(13)
C3 C2 C19 C18 0.9(2)
C22 O3 C23 C24 4.3(2)
C22 O3 C23 C34 -175.58(14)
O3 C23 C24 C25 -179.38(13)
C34 C23 C24 C25 0.5(2)
C23 C24 C25 C26 2.4(2)
C23 C24 C25 C40 -174.28(14)
C24 C25 C26 C33 -2.6(2)
C40 C25 C26 C33 174.25(14)
C24 C25 C26 C27 178.13(13)
C40 C25 C26 C27 -5.0(2)
C25 C26 C27 C28 -14.0(2)
C33 C26 C27 C28 166.79(13)
C25 C26 C27 C39 167.15(13)
C33 C26 C27 C39 -12.1(2)
C39 C27 C28 N2 178.48(12)
C26 C27 C28 N2 -0.4(2)
C39 C27 C28 C29 -1.8(2)
C26 C27 C28 C29 179.31(12)
C40 N2 C28 C27 32.44(19)
C41 N2 C28 C27 -96.28(16)
C40 N2 C28 C29 -147.33(13)
C41 N2 C28 C29 83.96(16)
C27 C28 C29 C37 2.3(2)
N2 C28 C29 C37 -177.98(12)
C27 C28 C29 C30 -175.93(13)
N2 C28 C29 C30 3.8(2)
C37 C29 C30 C31 1.9(2)
C28 C29 C30 C31 -179.94(14)
C29 C30 C31 C32 0.1(2)
C30 C31 C32 C36 -1.6(3)
C25 C26 C33 C34 -0.1(2)
C27 C26 C33 C34 179.14(12)
C35 O4 C34 C33 7.5(2)
C35 O4 C34 C23 -173.79(15)
C26 C33 C34 O4 -178.33(12)
C26 C33 C34 C23 3.0(2)
O3 C23 C34 O4 -2.06(18)
C24 C23 C34 O4 178.04(12)
O3 C23 C34 C33 176.72(12)
C24 C23 C34 C33 -3.2(2)
C31 C32 C36 C37 1.0(3)
C30 C29 C37 C36 -2.4(2)
C28 C29 C37 C36 179.33(13)
C30 C29 C37 C38 177.23(13)
C28 C29 C37 C38 -1.0(2)
C32 C36 C37 C29 1.0(2)
C32 C36 C37 C38 -178.58(15)
C29 C37 C38 C39 -0.6(2)
C36 C37 C38 C39 179.00(14)
C37 C38 C39 C27 1.1(2)
C28 C27 C39 C38 0.1(2)
C26 C27 C39 C38 178.95(13)
C28 N2 C40 C25 -49.60(18)
C41 N2 C40 C25 78.89(18)
C26 C25 C40 N2 37.1(2)
C24 C25 C40 N2 -146.12(15)
